data_4310416
loop_
_publ_author_name
'Shao-Liang Zheng'
'Jin-Hua Yang'
'Xiao-Lan Yu'
'Xiao-Ming Chen'
'Wing-Tak Wong'

_publ_contact_author
;
      Chen, Xiao-Ming
      School of Chemistry and Chemical Engineering
      Sun Yat-Sen University
      Guangzhou, 510275
      P. R. China
;
_publ_contact_author_email cescxm@zsu.edu.cn
_publ_contact_author_fax '86 20 84112245'
_publ_contact_author_phone 86-20-84113986
_publ_section_title
;
 Syntheses, Structures, Photoluminescence, and Theoretical Studies of d10
 Metal Complexes of 2,2'-Dihydroxy-[1,1']binaphthalenyl-3,3'-dicarboxylate
;
_journal_name_full 'Inorganic Chemistry'
_journal_page_first 830
_journal_page_last 838
_journal_paper_doi 10.1021/ic034847i
_journal_volume 43
_journal_year 2004
_chemical_formula_sum 'C23 H20 O8'
_chemical_formula_weight 424.39
_chemical_name_systematic
; 
 ? 
;
_space_group_IT_number 14
_symmetry_cell_setting monoclinic
_symmetry_space_group_name_Hall '-P 2yn'
_symmetry_space_group_name_H-M 'P 1 21/n 1'
_atom_sites_solution_hydrogens geom
_atom_sites_solution_primary direct
_atom_sites_solution_secondary difmap
_audit_creation_method SHELXL-97
_cell_angle_alpha 90.00
_cell_angle_beta 106.310(2)
_cell_angle_gamma 90.00
_cell_formula_units_Z 4
_cell_length_a 15.368(2)
_cell_length_b 7.1578(9)
_cell_length_c 19.165(3)
_cell_measurement_reflns_used 25
_cell_measurement_temperature 293(2)
_cell_measurement_theta_max 15
_cell_measurement_theta_min 7.5
_cell_volume 2023.3(5)
_computing_cell_refinement 'SHELXTL-Plus (Sheldrick, 1990)'
_computing_data_collection 'SHELXTL-Plus (Sheldrick, 1990)'
_computing_data_reduction 'SHELXTL-Plus (Sheldrick, 1990)'
_computing_molecular_graphics 'SHELXTL V. 5.0 (Sheldrick, 1997)'
_computing_publication_material 'SHELXL-97 (Sheldrick, 1997)'
_computing_structure_refinement 'SHELXL-97 (Sheldrick, 1997)'
_computing_structure_solution 'SHELXS-97 (Sheldrick, 1997)'
_diffrn_ambient_temperature 293(2)
_diffrn_measured_fraction_theta_full 0.902
_diffrn_measured_fraction_theta_max 0.902
_diffrn_measurement_device_type 'Bruker AXS Smart CCD'
_diffrn_measurement_method 'omega scans with profile analysis'
_diffrn_radiation_monochromator graphite
_diffrn_radiation_source 'fine-focus sealed tube'
_diffrn_radiation_type MoK\a
_diffrn_radiation_wavelength 0.71073
_diffrn_reflns_av_R_equivalents 0.0296
_diffrn_reflns_av_sigmaI/netI 0.0499
_diffrn_reflns_limit_h_max 19
_diffrn_reflns_limit_h_min -19
_diffrn_reflns_limit_k_max 9
_diffrn_reflns_limit_k_min -6
_diffrn_reflns_limit_l_max 24
_diffrn_reflns_limit_l_min -24
_diffrn_reflns_number 11883
_diffrn_reflns_theta_full 27.51
_diffrn_reflns_theta_max 27.51
_diffrn_reflns_theta_min 1.51
_exptl_absorpt_coefficient_mu 0.106
_exptl_absorpt_correction_type semi-empirical
_exptl_absorpt_process_details '\y-scans (North et al., 1968)'
_exptl_crystal_colour 'pale yellow'
_exptl_crystal_density_diffrn 1.393
_exptl_crystal_density_method 'not measured'
_exptl_crystal_description block
_exptl_crystal_F_000 888
_exptl_crystal_size_max 0.34
_exptl_crystal_size_mid 0.18
_exptl_crystal_size_min 0.14
_refine_diff_density_max 0.481
_refine_diff_density_min -0.472
_refine_diff_density_rms 0.046
_refine_ls_extinction_coef 0.0000(13)
_refine_ls_extinction_expression Fc^*^=kFc[1+0.001xFc^2^\l^3^/sin(2\q)]^-1/4^
_refine_ls_extinction_method SHELXL
_refine_ls_goodness_of_fit_ref 0.957
_refine_ls_hydrogen_treatment mixed
_refine_ls_matrix_type full
_refine_ls_number_parameters 277
_refine_ls_number_reflns 4524
_refine_ls_number_restraints 0
_refine_ls_restrained_S_all 0.957
_refine_ls_R_factor_all 0.1087
_refine_ls_R_factor_gt 0.0540
_refine_ls_shift/su_max 1.598
_refine_ls_shift/su_mean 0.006
_refine_ls_structure_factor_coef Fsqd
_refine_ls_weighting_details 'w=1/[\s^2^(Fo^2^)+(0.0976P)^2^+0.0000P] where P=(Fo^2^+2Fc^2^)/3'
_refine_ls_weighting_scheme calc
_refine_ls_wR_factor_gt 0.1535
_refine_ls_wR_factor_ref 0.1778
_reflns_number_gt 2347
_reflns_number_total 4524
_reflns_threshold_expression >2sigma(I)
_cod_data_source_file ic034847isi20030718_052248_1.cif
_cod_data_source_block complex_1
_cod_depositor_comments
;
The following automatic conversions were performed:
'_symmetry_cell_setting' value 'MONOCLINIC' changed to 'monoclinic'
according to '/home/saulius/struct/CIF-dictionaries/cif_core.dic'
dictionary named 'cif_core.dic' version 2.4.1 from 2010-06-29.

Automatic conversion script
Id: cif_fix_enum 1527 2010-12-29 10:47:43Z saulius 

The following automatic conversions were performed:

'_refine_ls_weighting_scheme' value 'calc
w=1/[\s^2^(Fo^2^)+(0.0976P)^2^+0.0000P] where P=(Fo^2^+2Fc^2^)/3' was
changed to 'calc'. New tag '_refine_ls_weighting_details' was
created. The value of the new tag was set to
'w=1/[\s^2^(Fo^2^)+(0.0976P)^2^+0.0000P] where P=(Fo^2^+2Fc^2^)/3'.

Automatic conversion script
Id: cif_fix_values 3143 2015-03-26 13:38:13Z robertas 
;
_cod_database_code 4310416

loop_
_symmetry_equiv_pos_as_xyz
'x, y, z'
'-x+1/2, y+1/2, -z+1/2'
'-x, -y, -z'
'x-1/2, -y-1/2, z-1/2'

loop_
_atom_site_label
_atom_site_type_symbol
_atom_site_fract_x
_atom_site_fract_y
_atom_site_fract_z
_atom_site_U_iso_or_equiv
_atom_site_adp_type
_atom_site_occupancy
_atom_site_calc_flag
_atom_site_refinement_flags
_atom_site_disorder_assembly
_atom_site_disorder_group
O1 O 0.48387(13) -0.3461(3) -0.15168(10) 0.0715(7) Uani 1 d . . .
H1 H 0.4795 -0.3895 -0.2007 0.111 Uiso 1 d . . .
O2 O 0.33459(13) -0.3620(3) -0.17253(10) 0.0685(6) Uani 1 d . . .
O3 O 0.26393(11) -0.3133(3) -0.06872(10) 0.0612(6) Uani 1 d . . .
H3 H 0.2554 -0.3494 -0.1194 0.073 Uiso 1 d . . .
O4 O 0.01414(11) 0.1314(3) 0.08577(10) 0.0561(5) Uani 1 d . . .
H4 H -0.0206 0.2476 0.0775 0.087 Uiso 1 d . . .
O5 O 0.09921(12) 0.2522(3) 0.02007(10) 0.0561(5) Uani 1 d . . .
O6 O 0.24872(12) 0.0821(3) 0.01793(10) 0.0552(5) Uani 1 d . . .
H6 H 0.2122 0.1952 0.0054 0.066 Uiso 1 d . . .
C1 C 0.35852(15) -0.2281(4) 0.04633(13) 0.0424(6) Uani 1 d . . .
C2 C 0.34857(15) -0.2767(4) -0.02546(13) 0.0444(6) Uani 1 d . . .
C3 C 0.42380(16) -0.2885(4) -0.05365(13) 0.0449(6) Uani 1 d . . .
C4 C 0.50943(16) -0.2527(4) -0.00797(15) 0.0478(7) Uani 1 d . . .
H4A H 0.5585 -0.2591 -0.0276 0.057 Uiso 1 d . . .
C5 C 0.61078(18) -0.1741(5) 0.11196(17) 0.0623(8) Uani 1 d . . .
H5A H 0.6615 -0.1750 0.0947 0.075 Uiso 1 d . . .
C6 C 0.62267(19) -0.1306(5) 0.18424(18) 0.0709(9) Uani 1 d . . .
H6A H 0.6803 -0.1161 0.2147 0.085 Uiso 1 d . . .
C7 C 0.5476(2) -0.1145(5) 0.21071(16) 0.0712(9) Uani 1 d . . .
H7A H 0.5575 -0.0840 0.2589 0.085 Uiso 1 d . . .
C8 C 0.46166(18) -0.1441(4) 0.16646(15) 0.0573(7) Uani 1 d . . .
H8A H 0.4127 -0.1341 0.1848 0.069 Uiso 1 d . . .
C9 C 0.52402(16) -0.2072(4) 0.06521(14) 0.0472(6) Uani 1 d . . .
C10 C 0.44644(16) -0.1935(4) 0.09286(13) 0.0456(6) Uani 1 d . . .
C11 C 0.27648(15) -0.2136(4) 0.07281(12) 0.0398(6) Uani 1 d . . .
C12 C 0.22227(15) -0.0567(4) 0.05587(12) 0.0415(6) Uani 1 d . . .
C13 C 0.14151(15) -0.0402(4) 0.07832(12) 0.0393(6) Uani 1 d . . .
C14 C 0.11786(15) -0.1826(4) 0.11674(12) 0.0405(6) Uani 1 d . . .
H14A H 0.0647 -0.1751 0.1310 0.049 Uiso 1 d . . .
C15 C 0.14845(16) -0.4904(4) 0.17799(13) 0.0479(6) Uani 1 d . . .
H15A H 0.0962 -0.4796 0.1927 0.057 Uiso 1 d . . .
C16 C 0.20271(18) -0.6410(4) 0.19814(14) 0.0513(7) Uani 1 d . . .
H16A H 0.1869 -0.7339 0.2262 0.062 Uiso 1 d . . .
C17 C 0.28228(18) -0.6567(4) 0.17561(15) 0.0545(7) Uani 1 d . . .
H17A H 0.3206 -0.7595 0.1902 0.065 Uiso 1 d . . .
C18 C 0.30559(16) -0.5225(4) 0.13453(14) 0.0478(6) Uani 1 d . . .
H18A H 0.3572 -0.5393 0.1187 0.057 Uiso 1 d . . .
C19 C 0.25205(15) -0.3597(3) 0.11363(12) 0.0385(6) Uani 1 d . . .
C20 C 0.17096(15) -0.3442(3) 0.13602(12) 0.0389(6) Uani 1 d . . .
C21 C 0.40965(18) -0.3359(4) -0.13092(14) 0.0527(7) Uani 1 d . . .
C22 C 0.08418(16) 0.1265(4) 0.05896(13) 0.0444(6) Uani 1 d . . .
O1W O 0.08837(11) -0.4204(3) -0.06404(11) 0.0620(6) Uani 1 d . . .
H1WA H 0.1512 -0.4022 -0.0611 0.120 Uiso 1 d . . .
H1WB H 0.0821 -0.5058 -0.0268 0.120 Uiso 1 d . . .
O7 O 0.45540(16) -0.4277(5) -0.28924(12) 0.1033(9) Uani 1 d . . .
H7 H 0.5018 -0.4773 -0.3059 0.124 Uiso 1 calc R . .
C23 C 0.3730(3) -0.3974(8) -0.3356(3) 0.1235(16) Uiso 1 d . . .
H23A H 0.3356 -0.3792 -0.3117 0.148 Uiso 1 d . . .
H23B H 0.3643 -0.2976 -0.3637 0.148 Uiso 1 d . . .
H23C H 0.3453 -0.4915 -0.3644 0.148 Uiso 1 d . . .

loop_
_atom_site_aniso_label
_atom_site_aniso_U_11
_atom_site_aniso_U_22
_atom_site_aniso_U_33
_atom_site_aniso_U_23
_atom_site_aniso_U_13
_atom_site_aniso_U_12
O1 0.0544(12) 0.1113(19) 0.0565(12) 0.0041(12) 0.0280(9) 0.0165(11)
O2 0.0508(12) 0.1047(18) 0.0529(11) -0.0091(11) 0.0195(10) 0.0028(11)
O3 0.0369(10) 0.0973(16) 0.0504(11) -0.0091(10) 0.0138(8) -0.0029(10)
O4 0.0425(10) 0.0507(12) 0.0792(13) 0.0068(10) 0.0238(9) 0.0122(8)
O5 0.0564(11) 0.0531(13) 0.0599(11) 0.0126(10) 0.0182(9) 0.0111(9)
O6 0.0595(11) 0.0512(12) 0.0633(12) 0.0161(9) 0.0310(9) 0.0094(9)
C1 0.0370(13) 0.0442(15) 0.0492(14) 0.0039(12) 0.0172(11) 0.0036(11)
C2 0.0355(13) 0.0483(16) 0.0507(15) 0.0039(12) 0.0143(11) 0.0035(11)
C3 0.0409(13) 0.0465(16) 0.0506(15) 0.0057(12) 0.0184(11) 0.0069(12)
C4 0.0391(13) 0.0476(17) 0.0603(16) 0.0095(13) 0.0200(12) 0.0051(12)
C5 0.0428(15) 0.073(2) 0.071(2) 0.0074(16) 0.0168(14) -0.0009(14)
C6 0.0458(16) 0.084(2) 0.076(2) -0.0002(18) 0.0051(15) -0.0067(16)
C7 0.0622(19) 0.087(3) 0.0609(19) -0.0078(17) 0.0114(15) -0.0077(17)
C8 0.0447(15) 0.067(2) 0.0589(17) -0.0023(15) 0.0125(13) -0.0023(13)
C9 0.0388(13) 0.0446(15) 0.0579(16) 0.0053(13) 0.0131(12) 0.0014(11)
C10 0.0438(14) 0.0442(15) 0.0497(15) 0.0065(12) 0.0144(12) 0.0044(11)
C11 0.0368(13) 0.0441(15) 0.0401(13) -0.0004(11) 0.0135(10) 0.0017(11)
C12 0.0434(13) 0.0434(15) 0.0398(13) -0.0010(11) 0.0152(11) -0.0004(12)
C13 0.0356(12) 0.0437(15) 0.0379(13) -0.0005(11) 0.0093(10) 0.0039(11)
C14 0.0329(12) 0.0503(16) 0.0403(13) -0.0011(11) 0.0135(10) 0.0029(11)
C15 0.0453(14) 0.0570(18) 0.0437(14) 0.0005(13) 0.0163(11) -0.0044(13)
C16 0.0572(16) 0.0489(17) 0.0471(15) 0.0090(13) 0.0133(12) -0.0012(13)
C17 0.0569(16) 0.0504(17) 0.0533(16) 0.0072(13) 0.0106(13) 0.0106(13)
C18 0.0416(13) 0.0541(17) 0.0492(15) 0.0039(13) 0.0153(11) 0.0088(12)
C19 0.0361(12) 0.0440(15) 0.0349(12) -0.0007(11) 0.0091(10) 0.0032(11)
C20 0.0348(12) 0.0471(15) 0.0343(12) -0.0027(11) 0.0087(10) -0.0008(11)
C21 0.0479(16) 0.0648(19) 0.0499(16) 0.0083(14) 0.0211(13) 0.0102(14)
C22 0.0378(13) 0.0480(16) 0.0464(14) -0.0027(13) 0.0103(11) 0.0031(11)
O1W 0.0478(10) 0.0593(13) 0.0822(14) 0.0170(11) 0.0236(9) 0.0126(9)
O7 0.0848(17) 0.163(3) 0.0711(15) -0.0026(16) 0.0374(13) 0.0166(17)

loop_
_atom_type_symbol
_atom_type_description
_atom_type_scat_dispersion_real
_atom_type_scat_dispersion_imag
_atom_type_scat_source
C C 0.0033 0.0016 'International Tables Vol C Tables 4.2.6.8 and 6.1.1.4'
H H 0.0000 0.0000 'International Tables Vol C Tables 4.2.6.8 and 6.1.1.4'
O O 0.0106 0.0060 'International Tables Vol C Tables 4.2.6.8 and 6.1.1.4'

loop_
_geom_angle_atom_site_label_1
_geom_angle_atom_site_label_2
_geom_angle_atom_site_label_3
_geom_angle
_geom_angle_site_symmetry_1
_geom_angle_site_symmetry_3
_geom_angle_publ_flag
C21 O1 O7 113.88(18) . . ?
C21 O2 O3 90.04(16) . . ?
C2 O3 O2 87.59(13) . . ?
C2 O3 O1W 142.32(15) . . ?
O2 O3 O1W 127.41(9) . . ?
C22 O4 O1W 119.38(16) . 3 ?
C22 O5 O6 89.11(14) . . ?
C12 O6 O5 86.32(13) . . ?
C2 C1 C10 119.3(2) . . ?
C2 C1 C11 119.2(2) . . ?
C10 C1 C11 121.5(2) . . ?
O3 C2 C1 118.3(2) . . ?
O3 C2 C3 120.2(2) . . ?
C1 C2 C3 121.5(2) . . ?
C4 C3 C2 118.9(2) . . ?
C4 C3 C21 121.6(2) . . ?
C2 C3 C21 119.6(2) . . ?
C3 C4 C9 122.3(2) . . ?
C6 C5 C9 120.9(2) . . ?
C5 C6 C7 119.7(3) . . ?
C8 C7 C6 121.1(3) . . ?
C7 C8 C10 121.2(2) . . ?
C4 C9 C5 122.5(2) . . ?
C4 C9 C10 118.1(2) . . ?
C5 C9 C10 119.4(2) . . ?
C8 C10 C1 122.4(2) . . ?
C8 C10 C9 117.7(2) . . ?
C1 C10 C9 120.0(2) . . ?
C12 C11 C19 119.6(2) . . ?
C12 C11 C1 119.3(2) . . ?
C19 C11 C1 121.2(2) . . ?
O6 C12 C11 118.0(2) . . ?
O6 C12 C13 121.1(2) . . ?
C11 C12 C13 120.9(2) . . ?
C14 C13 C12 119.1(2) . . ?
C14 C13 C22 120.8(2) . . ?
C12 C13 C22 120.1(2) . . ?
C13 C14 C20 122.3(2) . . ?
C16 C15 C20 121.4(2) . . ?
C15 C16 C17 119.6(2) . . ?
C18 C17 C16 121.0(2) . . ?
C17 C18 C19 121.4(2) . . ?
C11 C19 C18 122.6(2) . . ?
C11 C19 C20 119.7(2) . . ?
C18 C19 C20 117.6(2) . . ?
C14 C20 C15 122.7(2) . . ?
C14 C20 C19 118.4(2) . . ?
C15 C20 C19 118.9(2) . . ?
O2 C21 O1 122.5(2) . . ?
O2 C21 C3 122.5(2) . . ?
O1 C21 C3 115.0(2) . . ?
O5 C22 O4 122.0(2) . . ?
O5 C22 C13 123.1(2) . . ?
O4 C22 C13 114.9(2) . . ?
O5 O1W O3 109.83(8) 1_545 . ?
C23 O7 O1 119.4(3) . . ?
C23 O7 O4 89.4(2) . 4_655 ?
O1 O7 O4 150.34(11) . 4_655 ?

loop_
_geom_bond_atom_site_label_1
_geom_bond_atom_site_label_2
_geom_bond_distance
_geom_bond_site_symmetry_2
_geom_bond_publ_flag
O1 C21 1.311(3) . ?
O1 O7 2.614(3) . ?
O2 C21 1.218(3) . ?
O2 O3 2.544(2) . ?
O3 C2 1.357(3) . ?
O3 O1W 2.830(2) . ?
O4 C22 1.317(3) . ?
O4 O1W 2.562(2) 3 ?
O5 C22 1.231(3) . ?
O5 O6 2.611(2) . ?
O6 C12 1.359(3) . ?
C1 C2 1.385(3) . ?
C1 C10 1.416(3) . ?
C1 C11 1.489(3) . ?
C2 C3 1.410(3) . ?
C3 C4 1.385(3) . ?
C3 C21 1.475(4) . ?
C4 C9 1.395(4) . ?
C5 C6 1.381(4) . ?
C5 C9 1.402(4) . ?
C6 C7 1.389(4) . ?
C7 C8 1.371(4) . ?
C8 C10 1.409(4) . ?
C9 C10 1.438(3) . ?
C11 C12 1.382(3) . ?
C11 C19 1.418(3) . ?
C12 C13 1.428(3) . ?
C13 C14 1.365(3) . ?
C13 C22 1.468(3) . ?
C14 C20 1.404(3) . ?
C15 C16 1.351(4) . ?
C15 C20 1.420(3) . ?
C16 C17 1.411(4) . ?
C17 C18 1.352(4) . ?
C18 C19 1.418(3) . ?
C19 C20 1.432(3) . ?
O1W O5 2.823(3) 1_545 ?
O7 C23 1.345(5) . ?
O7 O4 3.145(3) 4_655 ?
